data_7014184
loop_
_publ_author_name
'Schneider, Daniel'
'Schier, Annette'
'Schmidbaur, Hubert'

_publ_section_title
;
 Governing the oxidative addition of iodine to gold(I) complexes by
 ligand tuning.
;
_journal_issue 13
_journal_name_full 'Dalton transactions (Cambridge, England : 2003)'
_journal_page_first 1995
_journal_page_last 2005
_journal_paper_doi 10.1039/b403005b
_journal_year 2004
_chemical_formula_moiety '[(Me3P)AuI3]'
_chemical_formula_sum 'C3 H9 Au I3 P'
_chemical_formula_weight 653.74
_chemical_name_systematic
;
?
;
_space_group_IT_number 14
_symmetry_cell_setting monoclinic
_symmetry_space_group_name_Hall '-P 2yn'
_symmetry_space_group_name_H-M 'P 1 21/n 1'
_atom_sites_solution_hydrogens geom
_atom_sites_solution_primary direct
_atom_sites_solution_secondary difmap
_audit_creation_method SHELXL-97
_cell_angle_alpha 90.00
_cell_angle_beta 96.967(1)
_cell_angle_gamma 90.00
_cell_formula_units_Z 4
_cell_length_a 7.6198(1)
_cell_length_b 12.1910(2)
_cell_length_c 12.1256(2)
_cell_measurement_reflns_used 28524
_cell_measurement_temperature 143(2)
_cell_volume 1118.07(3)
_computing_cell_refinement HKL2000
_computing_data_collection XPRESS
_computing_data_reduction HKL2000
_computing_molecular_graphics SHELXTL-PLUS
_computing_publication_material 'SHELXL-97 (Sheldrick, 1997)'
_computing_structure_refinement 'SHELXL-97 (Sheldrick, 1997)'
_computing_structure_solution 'SHELXS-97 (Sheldrick, 1990)'
_diffrn_ambient_temperature 143(2)
_diffrn_measured_fraction_theta_full 0.992
_diffrn_measured_fraction_theta_max 0.992
_diffrn_measurement_device_type 'Nonius DIP 2020 HU'
_diffrn_measurement_method phi-rotation
_diffrn_radiation_monochromator graphite
_diffrn_radiation_source 'fine-focus sealed tube'
_diffrn_radiation_type MoK\a
_diffrn_radiation_wavelength 0.71073
_diffrn_reflns_av_R_equivalents 0.059
_diffrn_reflns_av_sigmaI/netI 0.077
_diffrn_reflns_limit_h_max 9
_diffrn_reflns_limit_h_min -9
_diffrn_reflns_limit_k_max 15
_diffrn_reflns_limit_k_min -15
_diffrn_reflns_limit_l_max 15
_diffrn_reflns_limit_l_min -15
_diffrn_reflns_number 28524
_diffrn_reflns_theta_full 27.24
_diffrn_reflns_theta_max 27.24
_diffrn_reflns_theta_min 3.17
_exptl_absorpt_coefficient_mu 21.516
_exptl_absorpt_correction_T_max 0.774
_exptl_absorpt_correction_T_min 0.360
_exptl_absorpt_correction_type DELABS
_exptl_crystal_colour black
_exptl_crystal_density_diffrn 3.884
_exptl_crystal_density_method 'not measured'
_exptl_crystal_description plate
_exptl_crystal_F_000 1120
_exptl_crystal_size_max 0.30
_exptl_crystal_size_mid 0.20
_exptl_crystal_size_min 0.08
_refine_diff_density_max 2.864
_refine_diff_density_min -2.532
_refine_diff_density_rms 0.306
_refine_ls_extinction_method none
_refine_ls_goodness_of_fit_ref 1.142
_refine_ls_hydrogen_treatment riding
_refine_ls_matrix_type full
_refine_ls_number_parameters 73
_refine_ls_number_reflns 2483
_refine_ls_number_restraints 0
_refine_ls_restrained_S_all 1.142
_refine_ls_R_factor_all 0.0325
_refine_ls_R_factor_gt 0.0323
_refine_ls_shift/su_max 0.001
_refine_ls_shift/su_mean 0.000
_refine_ls_structure_factor_coef Fsqd
_refine_ls_weighting_details 'calc w=1/[\s^2^(Fo^2^)+(0.0362P)^2^+8.8624P] where P=(Fo^2^+2Fc^2^)/3'
_refine_ls_weighting_scheme calc
_refine_ls_wR_factor_gt 0.0834
_refine_ls_wR_factor_ref 0.0836
_reflns_number_gt 2469
_reflns_number_total 2483
_reflns_threshold_expression >2sigma(I)
_cod_data_source_file b403005b.txt
_cod_data_source_block '[(Me3P)AuI3]'
_cod_original_sg_symbol_H-M P2(1)/n
_cod_database_code 7014184

loop_
_symmetry_equiv_pos_as_xyz
'x, y, z'
'-x+1/2, y+1/2, -z+1/2'
'-x, -y, -z'
'x-1/2, -y-1/2, z-1/2'

loop_
_atom_site_label
_atom_site_type_symbol
_atom_site_fract_x
_atom_site_fract_y
_atom_site_fract_z
_atom_site_U_iso_or_equiv
_atom_site_adp_type
_atom_site_occupancy
_atom_site_symmetry_multiplicity
_atom_site_calc_flag
_atom_site_refinement_flags
_atom_site_disorder_assembly
_atom_site_disorder_group
Au Au 0.03704(3) 0.391923(19) 0.668593(19) 0.01766(10) Uani 1 1 d . . .
I1 I 0.16653(7) 0.35262(4) 0.48167(4) 0.03129(14) Uani 1 1 d . . .
I2 I -0.08247(7) 0.41795(5) 0.86038(4) 0.03700(15) Uani 1 1 d . . .
I3 I -0.22931(7) 0.25563(4) 0.60775(5) 0.03706(15) Uani 1 1 d . . .
P P 0.2733(2) 0.50523(14) 0.73507(14) 0.0202(3) Uani 1 1 d . . .
C1 C 0.4366(12) 0.5348(9) 0.6437(7) 0.042(2) Uani 1 1 d . . .
H1A H 0.5276 0.5830 0.6817 0.063 Uiso 1 1 calc R . .
H1B H 0.3799 0.5713 0.5767 0.063 Uiso 1 1 calc R . .
H1C H 0.4912 0.4662 0.6231 0.063 Uiso 1 1 calc R . .
C2 C 0.3988(11) 0.4461(9) 0.8553(7) 0.043(2) Uani 1 1 d . . .
H2A H 0.4971 0.4949 0.8819 0.065 Uiso 1 1 calc R . .
H2B H 0.4456 0.3747 0.8357 0.065 Uiso 1 1 calc R . .
H2C H 0.3223 0.4362 0.9139 0.065 Uiso 1 1 calc R . .
C3 C 0.1989(13) 0.6378(8) 0.7743(11) 0.051(3) Uani 1 1 d . . .
H3A H 0.3012 0.6831 0.8019 0.077 Uiso 1 1 calc R . .
H3B H 0.1219 0.6293 0.8329 0.077 Uiso 1 1 calc R . .
H3C H 0.1330 0.6734 0.7096 0.077 Uiso 1 1 calc R . .

loop_
_atom_site_aniso_label
_atom_site_aniso_U_11
_atom_site_aniso_U_22
_atom_site_aniso_U_33
_atom_site_aniso_U_23
_atom_site_aniso_U_13
_atom_site_aniso_U_12
Au 0.01924(15) 0.01443(16) 0.01883(15) -0.00013(8) 0.00037(10) 0.00032(8)
I1 0.0403(3) 0.0322(3) 0.0221(2) -0.00669(19) 0.00680(19) -0.0005(2)
I2 0.0297(3) 0.0575(4) 0.0254(3) 0.0004(2) 0.0101(2) -0.0008(2)
I3 0.0264(3) 0.0271(3) 0.0562(3) -0.0082(2) -0.0014(2) -0.00725(18)
P 0.0218(8) 0.0195(8) 0.0187(7) 0.0000(6) -0.0001(6) -0.0025(6)
C1 0.040(4) 0.055(6) 0.032(4) 0.000(4) 0.009(3) -0.024(4)
C2 0.031(4) 0.061(6) 0.034(4) 0.015(4) -0.009(3) -0.010(4)
C3 0.037(5) 0.025(4) 0.090(8) -0.023(5) -0.004(5) -0.003(4)

loop_
_atom_type_symbol
_atom_type_description
_atom_type_scat_dispersion_real
_atom_type_scat_dispersion_imag
_atom_type_scat_source
C C 0.0033 0.0016 'International Tables Vol C Tables 4.2.6.8 and 6.1.1.4'
H H 0.0000 0.0000 'International Tables Vol C Tables 4.2.6.8 and 6.1.1.4'
P P 0.1023 0.0942 'International Tables Vol C Tables 4.2.6.8 and 6.1.1.4'
I I -0.4742 1.8119 'International Tables Vol C Tables 4.2.6.8 and 6.1.1.4'
Au Au -2.0133 8.8022 'International Tables Vol C Tables 4.2.6.8 and 6.1.1.4'

loop_
_geom_angle_atom_site_label_1
_geom_angle_atom_site_label_2
_geom_angle_atom_site_label_3
_geom_angle
_geom_angle_site_symmetry_1
_geom_angle_site_symmetry_3
_geom_angle_publ_flag
P Au I2 87.61(4) . . ?
P Au I1 92.94(4) . . ?
I2 Au I1 175.95(2) . . ?
P Au I3 175.70(4) . . ?
I2 Au I3 89.206(19) . . ?
I1 Au I3 90.032(19) . . ?
C2 P C3 107.5(6) . . ?
C2 P C1 103.9(4) . . ?
C3 P C1 104.3(5) . . ?
C2 P Au 110.8(3) . . ?
C3 P Au 111.6(3) . . ?
C1 P Au 117.9(3) . . ?
P C1 H1A 109.5 . . ?
P C1 H1B 109.5 . . ?
H1A C1 H1B 109.5 . . ?
P C1 H1C 109.5 . . ?
H1A C1 H1C 109.5 . . ?
H1B C1 H1C 109.5 . . ?
P C2 H2A 109.5 . . ?
P C2 H2B 109.5 . . ?
H2A C2 H2B 109.5 . . ?
P C2 H2C 109.5 . . ?
H2A C2 H2C 109.5 . . ?
H2B C2 H2C 109.5 . . ?
P C3 H3A 109.5 . . ?
P C3 H3B 109.5 . . ?
H3A C3 H3B 109.5 . . ?
P C3 H3C 109.5 . . ?
H3A C3 H3C 109.5 . . ?
H3B C3 H3C 109.5 . . ?

loop_
_geom_bond_atom_site_label_1
_geom_bond_atom_site_label_2
_geom_bond_distance
_geom_bond_site_symmetry_2
_geom_bond_publ_flag
Au P 2.3340(17) . ?
Au I2 2.6176(5) . ?
Au I1 2.6235(5) . ?
Au I3 2.6572(5) . ?
P C2 1.795(8) . ?
P C3 1.796(9) . ?
P C1 1.800(8) . ?
C1 H1A 0.9800 . ?
C1 H1B 0.9800 . ?
C1 H1C 0.9800 . ?
C2 H2A 0.9800 . ?
C2 H2B 0.9800 . ?
C2 H2C 0.9800 . ?
C3 H3A 0.9800 . ?
C3 H3B 0.9800 . ?
C3 H3C 0.9800 . ?

loop_
_geom_torsion_atom_site_label_1
_geom_torsion_atom_site_label_2
_geom_torsion_atom_site_label_3
_geom_torsion_atom_site_label_4
_geom_torsion
_geom_torsion_site_symmetry_1
_geom_torsion_site_symmetry_2
_geom_torsion_site_symmetry_3
_geom_torsion_site_symmetry_4
_geom_torsion_publ_flag
I2 Au P C2 61.2(4) . . . . ?
I1 Au P C2 -114.8(4) . . . . ?
I3 Au P C2 18.9(8) . . . . ?
I2 Au P C3 -58.6(5) . . . . ?
I1 Au P C3 125.5(5) . . . . ?
I3 Au P C3 -100.9(7) . . . . ?
I2 Au P C1 -179.3(4) . . . . ?
I1 Au P C1 4.7(4) . . . . ?
I3 Au P C1 138.3(7) . . . . ?
